data_4028073
loop_
_publ_author_name
'Davit Jishkariani'
'C. Dennis Hall'
'Aydin Demircan'
'Blake J. Tomlin'
'Peter J. Steel'
'Alan R. Katritzky'

_publ_section_title
;
 Push-Pull Triazenes Derived from 1-(Benzylideneamino)- and
 1-(Sulfonimido)-azolylidenes
;
_journal_name_full 'Journal of Organic Chemistry'
_journal_page_first 3349
_journal_page_last 3354
_journal_paper_doi 10.1021/jo302697q
_journal_volume 78
_journal_year 2013
_chemical_formula_sum 'C26 H29 N7 O4'
_chemical_formula_weight 503.56
_chemical_name_systematic
; 
 ? 
;
_space_group_IT_number 2
_symmetry_cell_setting triclinic
_symmetry_space_group_name_Hall '-P 1'
_symmetry_space_group_name_H-M 'P -1'
_atom_sites_solution_hydrogens geom
_atom_sites_solution_primary direct
_atom_sites_solution_secondary difmap
_audit_creation_method SHELXL-97
_cell_angle_alpha 89.674(4)
_cell_angle_beta 81.951(4)
_cell_angle_gamma 73.640(5)
_cell_formula_units_Z 2
_cell_length_a 10.2995(6)
_cell_length_b 10.9546(6)
_cell_length_c 11.6942(5)
_cell_measurement_reflns_used 3696
_cell_measurement_temperature 120.00(10)
_cell_measurement_theta_max 73.7573
_cell_measurement_theta_min 3.8168
_cell_volume 1252.74(12)
_computing_cell_refinement
;
CrysAlisPro, Agilent Technologies,
Version 1.171.35.19 (release 27-10-2011 CrysAlis171 .NET)
(compiled Oct 27 2011,15:02:11)
;
_computing_data_collection
;
CrysAlisPro, Agilent Technologies,
Version 1.171.35.19 (release 27-10-2011 CrysAlis171 .NET)
(compiled Oct 27 2011,15:02:11)
;
_computing_data_reduction
;
CrysAlisPro, Agilent Technologies,
Version 1.171.35.19 (release 27-10-2011 CrysAlis171 .NET)
(compiled Oct 27 2011,15:02:11)
;
_computing_molecular_graphics XP
_computing_structure_refinement 'SHELXL-97 (Sheldrick, 2008)'
_computing_structure_solution 'SHELXS-97 (Sheldrick, 2008)'
_diffrn_ambient_temperature 120.00(10)
_diffrn_detector_area_resol_mean 10.6501
_diffrn_measured_fraction_theta_full 0.999
_diffrn_measured_fraction_theta_max 0.999
_diffrn_measurement_device_type 'SuperNova, Dual, Cu at zero, Atlas'
_diffrn_radiation_monochromator graphite
_diffrn_radiation_source 'fine-focus sealed tube'
_diffrn_radiation_type CuK\a
_diffrn_radiation_wavelength 1.54184
_diffrn_reflns_av_R_equivalents 0.0220
_diffrn_reflns_av_sigmaI/netI 0.0314
_diffrn_reflns_limit_h_max 12
_diffrn_reflns_limit_h_min -10
_diffrn_reflns_limit_k_max 12
_diffrn_reflns_limit_k_min -12
_diffrn_reflns_limit_l_max 12
_diffrn_reflns_limit_l_min -13
_diffrn_reflns_number 8812
_diffrn_reflns_theta_full 65.99
_diffrn_reflns_theta_max 65.99
_diffrn_reflns_theta_min 3.82
_exptl_absorpt_coefficient_mu 0.764
_exptl_absorpt_correction_T_max 0.9701
_exptl_absorpt_correction_T_min 0.8623
_exptl_absorpt_correction_type multi-scan
_exptl_absorpt_process_details
;
CrysAlisPro, Agilent Technologies,
Version 1.171.35.19 (release 27-10-2011 CrysAlis171 .NET)
(compiled Oct 27 2011,15:02:11)
empirical absorption correction using spherical harmonics,
 implemented in SCALE3 ABSPACK scaling algorithm.
;
_exptl_crystal_colour red
_exptl_crystal_density_diffrn 1.335
_exptl_crystal_description plate
_exptl_crystal_F_000 532
_exptl_crystal_size_max 0.20
_exptl_crystal_size_mid 0.12
_exptl_crystal_size_min 0.04
_refine_diff_density_max 0.178
_refine_diff_density_min -0.226
_refine_diff_density_rms 0.039
_refine_ls_extinction_method none
_refine_ls_goodness_of_fit_ref 1.030
_refine_ls_hydrogen_treatment constr
_refine_ls_matrix_type full
_refine_ls_number_parameters 336
_refine_ls_number_reflns 4358
_refine_ls_number_restraints 0
_refine_ls_restrained_S_all 1.030
_refine_ls_R_factor_all 0.0482
_refine_ls_R_factor_gt 0.0373
_refine_ls_shift/su_max 0.000
_refine_ls_shift/su_mean 0.000
_refine_ls_structure_factor_coef Fsqd
_refine_ls_weighting_details 'calc w=1/[\s^2^(Fo^2^)+(0.0540P)^2^+0.1350P] where P=(Fo^2^+2Fc^2^)/3'
_refine_ls_weighting_scheme calc
_refine_ls_wR_factor_gt 0.0954
_refine_ls_wR_factor_ref 0.1035
_reflns_number_gt 3541
_reflns_number_total 4358
_reflns_threshold_expression >2sigma(I)
_cod_data_source_file jo302697q_si_002.cif
_cod_data_source_block d482
_cod_original_cell_volume 1252.74(11)
_cod_database_code 4028073

loop_
_symmetry_equiv_pos_as_xyz
'x, y, z'
'-x, -y, -z'

loop_
_atom_site_label
_atom_site_type_symbol
_atom_site_fract_x
_atom_site_fract_y
_atom_site_fract_z
_atom_site_U_iso_or_equiv
_atom_site_adp_type
_atom_site_occupancy
_atom_site_symmetry_multiplicity
_atom_site_calc_flag
_atom_site_refinement_flags
O1 O 0.37910(11) -0.84332(10) 0.35047(9) 0.0326(3) Uani 1 1 d .
O2 O -0.08701(14) 0.59012(12) 0.37167(12) 0.0479(3) Uani 1 1 d .
O3 O -0.07543(16) 0.62884(12) 0.18945(13) 0.0554(4) Uani 1 1 d .
N1 N 0.28753(12) -0.30798(11) -0.08500(10) 0.0211(3) Uani 1 1 d .
N2 N 0.30803(12) -0.41214(11) -0.01532(10) 0.0239(3) Uani 1 1 d .
N3 N 0.23355(12) -0.12202(11) -0.16721(10) 0.0213(3) Uani 1 1 d .
N4 N 0.20185(12) -0.13408(11) 0.04696(10) 0.0224(3) Uani 1 1 d .
N5 N 0.15574(12) -0.00665(11) 0.05866(10) 0.0212(3) Uani 1 1 d .
N6 N 0.12800(12) 0.02803(11) 0.16571(10) 0.0226(3) Uani 1 1 d .
N7 N -0.06329(14) 0.55497(13) 0.26912(13) 0.0370(3) Uani 1 1 d .
C1 C 0.23699(14) -0.17810(13) -0.06283(12) 0.0204(3) Uani 1 1 d .
C2 C 0.27948(14) -0.21642(13) -0.25552(12) 0.0222(3) Uani 1 1 d .
C3 C 0.29081(14) -0.20843(15) -0.37508(12) 0.0258(3) Uani 1 1 d .
H3A H 0.2691 -0.1305 -0.4105 0.031 Uiso 1 1 calc R
C4 C 0.33630(15) -0.32311(15) -0.43906(13) 0.0286(3) Uani 1 1 d .
H4A H 0.3457 -0.3217 -0.5193 0.034 Uiso 1 1 calc R
C5 C 0.36805(15) -0.43965(15) -0.38632(13) 0.0288(3) Uani 1 1 d .
H5A H 0.3974 -0.5142 -0.4321 0.035 Uiso 1 1 calc R
C6 C 0.35709(14) -0.44762(14) -0.26699(13) 0.0258(3) Uani 1 1 d .
H6A H 0.3785 -0.5254 -0.2314 0.031 Uiso 1 1 calc R
C7 C 0.31241(14) -0.33292(14) -0.20397(12) 0.0217(3) Uani 1 1 d .
C8 C 0.18642(15) 0.01350(13) -0.19511(12) 0.0247(3) Uani 1 1 d .
H8A H 0.1275 0.0610 -0.1284 0.030 Uiso 1 1 calc R
H8B H 0.1328 0.0217 -0.2581 0.030 Uiso 1 1 calc R
C9 C 0.30355(16) 0.07074(14) -0.22913(13) 0.0280(3) Uani 1 1 d .
H9A H 0.2691 0.1500 -0.2670 0.034 Uiso 1 1 calc R
H9B H 0.3713 0.0133 -0.2851 0.034 Uiso 1 1 calc R
C10 C 0.37377(16) 0.09723(15) -0.12973(14) 0.0316(4) Uani 1 1 d .
H10A H 0.4043 0.0196 -0.0886 0.038 Uiso 1 1 calc R
H10B H 0.3087 0.1598 -0.0761 0.038 Uiso 1 1 calc R
C11 C 0.49592(18) 0.14627(18) -0.17229(18) 0.0449(5) Uani 1 1 d .
H11A H 0.5377 0.1619 -0.1076 0.067 Uiso 1 1 calc R
H11B H 0.4658 0.2240 -0.2118 0.067 Uiso 1 1 calc R
H11C H 0.5613 0.0838 -0.2243 0.067 Uiso 1 1 calc R
C12 C 0.29283(14) -0.39949(13) 0.09497(12) 0.0243(3) Uani 1 1 d .
H12A H 0.2675 -0.3193 0.1314 0.029 Uiso 1 1 calc R
C13 C 0.31632(14) -0.51438(13) 0.16174(12) 0.0232(3) Uani 1 1 d .
C14 C 0.36217(15) -0.63687(14) 0.10883(12) 0.0251(3) Uani 1 1 d .
H14A H 0.3788 -0.6459 0.0286 0.030 Uiso 1 1 calc R
C15 C 0.38261(15) -0.74317(14) 0.17411(13) 0.0270(3) Uani 1 1 d .
H15A H 0.4132 -0.8236 0.1380 0.032 Uiso 1 1 calc R
C16 C 0.35761(14) -0.73122(14) 0.29483(13) 0.0249(3) Uani 1 1 d .
C17 C 0.31153(15) -0.61085(14) 0.34902(12) 0.0255(3) Uani 1 1 d .
H17A H 0.2938 -0.6021 0.4292 0.031 Uiso 1 1 calc R
C18 C 0.29234(15) -0.50418(14) 0.28202(13) 0.0253(3) Uani 1 1 d .
H18A H 0.2627 -0.4238 0.3183 0.030 Uiso 1 1 calc R
C19 C 0.35066(19) -0.83771(16) 0.47316(14) 0.0388(4) Uani 1 1 d .
H19A H 0.3671 -0.9225 0.5011 0.058 Uiso 1 1 calc R
H19B H 0.2568 -0.7912 0.4970 0.058 Uiso 1 1 calc R
H19C H 0.4089 -0.7957 0.5042 0.058 Uiso 1 1 calc R
C20 C 0.07736(14) 0.16167(13) 0.18436(12) 0.0212(3) Uani 1 1 d .
C21 C 0.05897(15) 0.20506(14) 0.29909(12) 0.0254(3) Uani 1 1 d .
H21A H 0.0781 0.1467 0.3568 0.030 Uiso 1 1 calc R
C22 C 0.01256(15) 0.33413(14) 0.32814(13) 0.0279(3) Uani 1 1 d .
H22A H 0.0011 0.3632 0.4045 0.034 Uiso 1 1 calc R
C23 C -0.01611(15) 0.41814(14) 0.24064(14) 0.0274(3) Uani 1 1 d .
C24 C -0.00261(15) 0.37744(14) 0.12615(13) 0.0278(3) Uani 1 1 d .
H24A H -0.0250 0.4363 0.0693 0.033 Uiso 1 1 calc R
C25 C 0.04415(14) 0.24929(14) 0.09762(12) 0.0241(3) Uani 1 1 d .
H25A H 0.0537 0.2209 0.0213 0.029 Uiso 1 1 calc R
O4 O 0.19789(14) -0.14571(14) 0.35169(12) 0.0541(4) Uani 1 1 d .
H4 H 0.1895 -0.1009 0.2828 0.065 Uiso 1 1 d R
C26 C 0.07230(18) -0.16906(17) 0.38604(16) 0.0422(4) Uani 1 1 d .
H26A H 0.0433 -0.2017 0.3211 0.051 Uiso 1 1 calc R
H26B H 0.0057 -0.0912 0.4151 0.051 Uiso 1 1 calc R
H26C H 0.0813 -0.2303 0.4456 0.051 Uiso 1 1 calc R

loop_
_atom_site_aniso_label
_atom_site_aniso_U_11
_atom_site_aniso_U_22
_atom_site_aniso_U_33
_atom_site_aniso_U_23
_atom_site_aniso_U_13
_atom_site_aniso_U_12
O1 0.0384(6) 0.0240(6) 0.0294(6) 0.0056(4) 0.0006(5) -0.0016(5)
O2 0.0553(8) 0.0321(7) 0.0500(8) -0.0205(6) 0.0090(6) -0.0100(6)
O3 0.0761(10) 0.0215(6) 0.0601(9) 0.0005(6) -0.0093(7) -0.0003(6)
N1 0.0250(6) 0.0189(6) 0.0189(6) -0.0017(4) -0.0028(5) -0.0056(5)
N2 0.0263(6) 0.0206(6) 0.0243(6) 0.0013(5) -0.0031(5) -0.0062(5)
N3 0.0241(6) 0.0208(6) 0.0183(6) -0.0015(4) -0.0041(5) -0.0047(5)
N4 0.0286(6) 0.0186(6) 0.0192(6) -0.0026(4) -0.0028(5) -0.0054(5)
N5 0.0229(6) 0.0202(6) 0.0199(6) -0.0021(4) -0.0010(5) -0.0058(5)
N6 0.0280(6) 0.0206(6) 0.0180(6) -0.0020(4) -0.0011(5) -0.0060(5)
N7 0.0350(7) 0.0244(7) 0.0475(9) -0.0088(6) 0.0016(6) -0.0050(6)
C1 0.0204(7) 0.0207(7) 0.0199(7) -0.0007(5) -0.0034(5) -0.0052(5)
C2 0.0194(7) 0.0254(7) 0.0216(7) -0.0048(6) -0.0028(5) -0.0060(6)
C3 0.0241(7) 0.0327(8) 0.0199(7) 0.0001(6) -0.0040(6) -0.0064(6)
C4 0.0253(7) 0.0403(9) 0.0189(7) -0.0069(6) -0.0023(6) -0.0075(6)
C5 0.0255(7) 0.0328(8) 0.0258(8) -0.0115(6) -0.0004(6) -0.0060(6)
C6 0.0234(7) 0.0254(8) 0.0274(8) -0.0053(6) -0.0017(6) -0.0060(6)
C7 0.0194(7) 0.0259(7) 0.0194(7) -0.0034(5) -0.0019(5) -0.0062(6)
C8 0.0289(8) 0.0212(7) 0.0200(7) 0.0009(5) -0.0044(6) -0.0002(6)
C9 0.0326(8) 0.0209(7) 0.0260(7) 0.0018(6) 0.0010(6) -0.0026(6)
C10 0.0298(8) 0.0259(8) 0.0361(9) -0.0035(6) -0.0003(7) -0.0051(6)
C11 0.0359(9) 0.0392(10) 0.0585(12) -0.0105(8) 0.0028(8) -0.0130(8)
C12 0.0271(7) 0.0217(7) 0.0242(7) -0.0031(6) -0.0048(6) -0.0066(6)
C13 0.0228(7) 0.0231(7) 0.0240(7) -0.0006(6) -0.0050(6) -0.0066(6)
C14 0.0276(7) 0.0231(7) 0.0225(7) -0.0008(6) -0.0016(6) -0.0047(6)
C15 0.0281(8) 0.0204(7) 0.0287(8) -0.0042(6) -0.0001(6) -0.0028(6)
C16 0.0211(7) 0.0233(7) 0.0286(8) 0.0035(6) -0.0033(6) -0.0039(6)
C17 0.0275(7) 0.0280(8) 0.0214(7) -0.0007(6) -0.0042(6) -0.0080(6)
C18 0.0288(7) 0.0221(7) 0.0256(7) -0.0046(6) -0.0050(6) -0.0076(6)
C19 0.0471(10) 0.0338(9) 0.0299(8) 0.0111(7) -0.0015(7) -0.0046(8)
C20 0.0204(7) 0.0204(7) 0.0225(7) -0.0030(5) 0.0002(5) -0.0067(5)
C21 0.0274(7) 0.0247(7) 0.0232(7) -0.0017(6) -0.0008(6) -0.0074(6)
C22 0.0270(8) 0.0296(8) 0.0259(7) -0.0098(6) 0.0018(6) -0.0086(6)
C23 0.0230(7) 0.0195(7) 0.0370(9) -0.0064(6) 0.0030(6) -0.0049(6)
C24 0.0261(7) 0.0234(7) 0.0316(8) 0.0030(6) -0.0013(6) -0.0050(6)
C25 0.0253(7) 0.0252(7) 0.0207(7) -0.0016(6) 0.0003(6) -0.0072(6)
O4 0.0479(8) 0.0715(10) 0.0475(8) 0.0325(7) -0.0139(6) -0.0216(7)
C26 0.0406(10) 0.0413(10) 0.0418(10) 0.0162(8) -0.0087(8) -0.0060(8)

loop_
_atom_type_symbol
_atom_type_description
_atom_type_scat_dispersion_real
_atom_type_scat_dispersion_imag
_atom_type_scat_source
C C 0.0181 0.0091 'International Tables Vol C Tables 4.2.6.8 and 6.1.1.4'
H H 0.0000 0.0000 'International Tables Vol C Tables 4.2.6.8 and 6.1.1.4'
N N 0.0311 0.0180 'International Tables Vol C Tables 4.2.6.8 and 6.1.1.4'
O O 0.0492 0.0322 'International Tables Vol C Tables 4.2.6.8 and 6.1.1.4'

loop_
_geom_angle_atom_site_label_1
_geom_angle_atom_site_label_2
_geom_angle_atom_site_label_3
_geom_angle
C16 O1 C19 117.88(12)
C1 N1 N2 133.53(11)
C1 N1 C7 109.44(11)
N2 N1 C7 116.86(11)
C12 N2 N1 121.70(12)
C1 N3 C2 109.22(12)
C1 N3 C8 130.29(12)
C2 N3 C8 120.44(11)
C1 N4 N5 114.04(11)
N6 N5 N4 110.28(11)
N5 N6 C20 113.26(11)
O3 N7 O2 123.32(14)
O3 N7 C23 118.27(14)
O2 N7 C23 118.39(15)
N4 C1 N3 134.05(13)
N4 C1 N1 118.97(12)
N3 C1 N1 106.97(11)
C7 C2 C3 121.14(13)
C7 C2 N3 107.55(12)
C3 C2 N3 131.28(13)
C2 C3 C4 116.59(14)
C2 C3 H3A 121.7
C4 C3 H3A 121.7
C5 C4 C3 121.78(14)
C5 C4 H4A 119.1
C3 C4 H4A 119.1
C6 C5 C4 121.63(13)
C6 C5 H5A 119.2
C4 C5 H5A 119.2
C7 C6 C5 116.20(14)
C7 C6 H6A 121.9
C5 C6 H6A 121.9
C2 C7 C6 122.65(13)
C2 C7 N1 106.79(12)
C6 C7 N1 130.53(14)
N3 C8 C9 112.65(11)
N3 C8 H8A 109.1
C9 C8 H8A 109.1
N3 C8 H8B 109.1
C9 C8 H8B 109.1
H8A C8 H8B 107.8
C8 C9 C10 115.09(12)
C8 C9 H9A 108.5
C10 C9 H9A 108.5
C8 C9 H9B 108.5
C10 C9 H9B 108.5
H9A C9 H9B 107.5
C9 C10 C11 111.68(14)
C9 C10 H10A 109.3
C11 C10 H10A 109.3
C9 C10 H10B 109.3
C11 C10 H10B 109.3
H10A C10 H10B 107.9
C10 C11 H11A 109.5
C10 C11 H11B 109.5
H11A C11 H11B 109.5
C10 C11 H11C 109.5
H11A C11 H11C 109.5
H11B C11 H11C 109.5
N2 C12 C13 118.06(13)
N2 C12 H12A 121.0
C13 C12 H12A 121.0
C18 C13 C14 118.19(13)
C18 C13 C12 119.65(13)
C14 C13 C12 122.15(13)
C15 C14 C13 120.75(14)
C15 C14 H14A 119.6
C13 C14 H14A 119.6
C14 C15 C16 120.32(13)
C14 C15 H15A 119.8
C16 C15 H15A 119.8
O1 C16 C17 125.01(13)
O1 C16 C15 115.09(13)
C17 C16 C15 119.89(13)
C18 C17 C16 119.20(13)
C18 C17 H17A 120.4
C16 C17 H17A 120.4
C17 C18 C13 121.65(13)
C17 C18 H18A 119.2
C13 C18 H18A 119.2
O1 C19 H19A 109.5
O1 C19 H19B 109.5
H19A C19 H19B 109.5
O1 C19 H19C 109.5
H19A C19 H19C 109.5
H19B C19 H19C 109.5
C21 C20 C25 119.69(13)
C21 C20 N6 115.39(13)
C25 C20 N6 124.91(12)
C22 C21 C20 120.84(14)
C22 C21 H21A 119.6
C20 C21 H21A 119.6
C23 C22 C21 118.12(14)
C23 C22 H22A 120.9
C21 C22 H22A 120.9
C22 C23 C24 122.26(14)
C22 C23 N7 119.05(14)
C24 C23 N7 118.69(14)
C25 C24 C23 119.41(14)
C25 C24 H24A 120.3
C23 C24 H24A 120.3
C24 C25 C20 119.63(13)
C24 C25 H25A 120.2
C20 C25 H25A 120.2
C26 O4 H4 106.2
O4 C26 H26A 109.5
O4 C26 H26B 109.5
H26A C26 H26B 109.5
O4 C26 H26C 109.5
H26A C26 H26C 109.5
H26B C26 H26C 109.5

loop_
_geom_bond_atom_site_label_1
_geom_bond_atom_site_label_2
_geom_bond_distance
O1 C16 1.3633(18)
O1 C19 1.4217(19)
O2 N7 1.2314(19)
O3 N7 1.227(2)
N1 C1 1.3826(18)
N1 N2 1.3829(17)
N1 C7 1.3931(18)
N2 C12 1.2808(19)
N3 C1 1.3638(18)
N3 C2 1.3998(18)
N3 C8 1.4761(18)
N4 C1 1.3381(18)
N4 N5 1.3429(16)
N5 N6 1.2796(16)
N6 C20 1.4158(18)
N7 C23 1.4642(19)
C2 C7 1.383(2)
C2 C3 1.391(2)
C3 C4 1.392(2)
C3 H3A 0.9300
C4 C5 1.389(2)
C4 H4A 0.9300
C5 C6 1.388(2)
C5 H5A 0.9300
C6 C7 1.387(2)
C6 H6A 0.9300
C8 C9 1.515(2)
C8 H8A 0.9700
C8 H8B 0.9700
C9 C10 1.522(2)
C9 H9A 0.9700
C9 H9B 0.9700
C10 C11 1.524(2)
C10 H10A 0.9700
C10 H10B 0.9700
C11 H11A 0.9600
C11 H11B 0.9600
C11 H11C 0.9600
C12 C13 1.457(2)
C12 H12A 0.9300
C13 C18 1.393(2)
C13 C14 1.406(2)
C14 C15 1.371(2)
C14 H14A 0.9300
C15 C16 1.399(2)
C15 H15A 0.9300
C16 C17 1.392(2)
C17 C18 1.386(2)
C17 H17A 0.9300
C18 H18A 0.9300
C19 H19A 0.9600
C19 H19B 0.9600
C19 H19C 0.9600
C20 C21 1.395(2)
C20 C25 1.403(2)
C21 C22 1.387(2)
C21 H21A 0.9300
C22 C23 1.379(2)
C22 H22A 0.9300
C23 C24 1.389(2)
C24 C25 1.376(2)
C24 H24A 0.9300
C25 H25A 0.9300
O4 C26 1.393(2)
O4 H4 0.9429
C26 H26A 0.9600
C26 H26B 0.9600
C26 H26C 0.9600
